data_2242169
loop_
_publ_author_name
'Nimthong-Rold\'an, Arunpatcha'
'Sripa, Paramee'
'Wattanakanjana, Yupa'

_publ_section_title
;
 Crystal structure of
 chlorido[1-(4-nitrophenyl)thiourea-\k<i>S</i>]bis(triphenylphosphane-\k<i>P</i>)silver(I)
;
_journal_coeditor_code LH5841
_journal_issue 6
_journal_name_full 'Acta Crystallographica Section E'
_journal_page_first 829
_journal_page_last 831
_journal_paper_doi 10.1107/S2056989017006405
_journal_volume 73
_journal_year 2017
_chemical_formula_iupac '[Ag Cl (C7 H7 N3 O2 S) (C18 H15 P)2]'
_chemical_formula_moiety 'C43 H37 Ag Cl N3 O2 P2 S'
_chemical_formula_sum 'C43 H37 Ag Cl N3 O2 P2 S'
_chemical_formula_weight 865.07
_chemical_name_systematic
;
Chlorido[1-(4-nitrophenyl)thiourea-\k<i>S</i>]\
bis(triphenylphosphane-\k<i>P</i>)silver(I)
;
_space_group_crystal_system monoclinic
_space_group_IT_number 14
_space_group_name_Hall '-P 2ybc'
_space_group_name_H-M_alt 'P 1 21/c 1'
_symmetry_space_group_name_Hall '-P 2ybc'
_symmetry_space_group_name_H-M 'P 1 21/c 1'
_atom_sites_solution_hydrogens mixed
_atom_sites_solution_primary direct
_atom_sites_solution_secondary difmap
_audit_creation_method SHELXL-2014/7
_cell_angle_alpha 90
_cell_angle_beta 104.9338(17)
_cell_angle_gamma 90
_cell_formula_units_Z 4
_cell_length_a 11.8581(2)
_cell_length_b 28.5087(4)
_cell_length_c 12.0272(2)
_cell_measurement_reflns_used 73254
_cell_measurement_temperature 100(2)
_cell_measurement_theta_max 72.337
_cell_measurement_theta_min 6.015
_cell_volume 3928.57(11)
_computing_cell_refinement
;
HKL3000 (Otwinowski & Minor, 1997)
;
_computing_data_collection
;
<i>CrystalClear-SM Expert</i> (Rigaku, 2014)
;
_computing_data_reduction
;
HKL3000 (Otwinowski & Minor, 1997)
;
_computing_molecular_graphics
;
Mercury (Macrae <i>et al.</i>,  2008)
;
_computing_publication_material
;
SHELXL97 (Sheldrick, 2008) and publCIF (Westrip, 2010)
;
_computing_structure_refinement
;
SHELXL2014 (Sheldrick, 2015) and
<i>SHELXLE</i> (H\"ubschle <i>et al.</i>,  2011)
;
_computing_structure_solution
;
SHELXS97 (Sheldrick, 2008)
;
_diffrn_ambient_temperature 100(2)
_diffrn_measured_fraction_theta_full 0.992
_diffrn_measured_fraction_theta_max 0.976
_diffrn_measurement_device_type 'Rigaku RAPID II curved image plate diffractometer'
_diffrn_measurement_method '\w scans'
_diffrn_radiation_monochromator 'laterally graded multilayer (Goebel) mirror'
_diffrn_radiation_type CuK\a
_diffrn_radiation_wavelength 1.54178
_diffrn_reflns_av_R_equivalents 0.0506
_diffrn_reflns_limit_h_max 14
_diffrn_reflns_limit_h_min -13
_diffrn_reflns_limit_k_max 34
_diffrn_reflns_limit_k_min -34
_diffrn_reflns_limit_l_max 14
_diffrn_reflns_limit_l_min -14
_diffrn_reflns_number 73254
_diffrn_reflns_theta_full 67.679
_diffrn_reflns_theta_max 72.337
_diffrn_reflns_theta_min 6.015
_exptl_absorpt_coefficient_mu 6.332
_exptl_absorpt_correction_T_max 0.395
_exptl_absorpt_correction_T_min 0.253
_exptl_absorpt_correction_type multi-scan
_exptl_absorpt_process_details
;
(SCALEPACK; Otwinowski & Minor, 1997)
;
_exptl_crystal_colour colourless
_exptl_crystal_density_diffrn 1.463
_exptl_crystal_description fragment
_exptl_crystal_F_000 1768
_exptl_crystal_size_max 0.250
_exptl_crystal_size_mid 0.230
_exptl_crystal_size_min 0.180
_refine_diff_density_max 0.431
_refine_diff_density_min -0.370
_refine_ls_extinction_coef 0.00032(3)
_refine_ls_extinction_expression Fc^*^=kFc[1+0.001xFc^2^\l^3^/sin(2\q)]^-1/4^
_refine_ls_extinction_method
;
SHELXL2014 (Sheldrick, 2015)
;
_refine_ls_goodness_of_fit_ref 1.075
_refine_ls_hydrogen_treatment mixed
_refine_ls_matrix_type full
_refine_ls_number_parameters 485
_refine_ls_number_reflns 7590
_refine_ls_number_restraints 2
_refine_ls_restrained_S_all 1.075
_refine_ls_R_factor_all 0.0272
_refine_ls_R_factor_gt 0.0268
_refine_ls_shift/su_max 0.002
_refine_ls_shift/su_mean 0.000
_refine_ls_structure_factor_coef Fsqd
_refine_ls_weighting_details 'w=1/[\s^2^(Fo^2^)+(0.0286P)^2^+4.5052P] where P=(Fo^2^+2Fc^2^)/3'
_refine_ls_weighting_scheme calc
_refine_ls_wR_factor_gt 0.0670
_refine_ls_wR_factor_ref 0.0675
_reflns_number_gt 7495
_reflns_number_total 7590
_reflns_threshold_expression 'I > 2\s(I)'
_cod_data_source_file lh5841sup1.cif
_cod_data_source_block I
_cod_database_code 2242169
_shelx_space_group_comment
;
The symmetry employed for this shelxl refinement is uniquely defined
by the following loop, which should always be used as a source of
symmetry information in preference to the above space-group names.
They are only intended as comments.
;
_shelx_estimated_absorpt_t_min 0.301
_shelx_estimated_absorpt_t_max 0.395

loop_
_space_group_symop_operation_xyz
'x, y, z'
'-x, y+1/2, -z+1/2'
'-x, -y, -z'
'x, -y-1/2, z-1/2'

loop_
_atom_site_type_symbol
_atom_site_label
_atom_site_fract_x
_atom_site_fract_y
_atom_site_fract_z
_atom_site_U_iso_or_equiv
_atom_site_adp_type
_atom_site_calc_flag
_atom_site_occupancy
C C1 0.82775(17) 0.17354(7) 0.72805(16) 0.0133(4) Uani d 1
C C2 0.96312(17) 0.14219(7) 0.61654(16) 0.0139(4) Uani d 1
C C3 1.03535(18) 0.16067(7) 0.55233(18) 0.0165(4) Uani d 1
H H3 1.0332 0.1933 0.5361 0.020 Uiso calc 1
C C4 1.10993(18) 0.13194(7) 0.51217(18) 0.0190(4) Uani d 1
H H4 1.1578 0.1444 0.4670 0.023 Uiso calc 1
C C5 1.11381(18) 0.08464(7) 0.53871(17) 0.0174(4) Uani d 1
C C6 1.04603(19) 0.06567(7) 0.60585(18) 0.0194(4) Uani d 1
H H6 1.0514 0.0333 0.6249 0.023 Uiso calc 1
C C7 0.97043(19) 0.09454(7) 0.64472(18) 0.0187(4) Uani d 1
H H7 0.9235 0.0819 0.6906 0.022 Uiso calc 1
C C8 0.74747(17) 0.13044(7) 1.26846(16) 0.0138(4) Uani d 1
C C9 0.65144(19) 0.15917(7) 1.26283(18) 0.0179(4) Uani d 1
H H9 0.6270 0.1806 1.2007 0.022 Uiso calc 1
C C10 0.5909(2) 0.15680(7) 1.3476(2) 0.0210(5) Uani d 1
H H10 0.5264 0.1770 1.3442 0.025 Uiso calc 1
C C11 0.62485(18) 0.12492(7) 1.43677(18) 0.0189(4) Uani d 1
H H11 0.5831 0.1230 1.4943 0.023 Uiso calc 1
C C12 0.71971(18) 0.09583(7) 1.44220(17) 0.0190(4) Uani d 1
H H12 0.7422 0.0737 1.5030 0.023 Uiso calc 1
C C13 0.78211(18) 0.09879(7) 1.35929(17) 0.0166(4) Uani d 1
H H13 0.8482 0.0793 1.3644 0.020 Uiso calc 1
C C14 0.93770(17) 0.17768(6) 1.20401(16) 0.0136(4) Uani d 1
C C15 0.93999(18) 0.20815(7) 1.29504(17) 0.0164(4) Uani d 1
H H15 0.8819 0.2059 1.3364 0.020 Uiso calc 1
C C16 1.02734(19) 0.24204(7) 1.32554(18) 0.0205(4) Uani d 1
H H16 1.0283 0.2629 1.3873 0.025 Uiso calc 1
C C17 1.11251(19) 0.24539(7) 1.26628(19) 0.0225(5) Uani d 1
H H17 1.1731 0.2680 1.2886 0.027 Uiso calc 1
C C18 1.10938(19) 0.21572(8) 1.17397(19) 0.0235(5) Uani d 1
H H18 1.1675 0.2182 1.1326 0.028 Uiso calc 1
C C19 1.02183(18) 0.18265(8) 1.14223(18) 0.0192(4) Uani d 1
H H19 1.0188 0.1631 1.0776 0.023 Uiso calc 1
C C20 0.89340(19) 0.07855(7) 1.15416(17) 0.0181(4) Uani d 1
C C21 1.0099(2) 0.06968(8) 1.21129(18) 0.0233(5) Uani d 1
H H21 1.0565 0.0936 1.2558 0.028 Uiso calc 1
C C22 1.0570(3) 0.02535(9) 1.2023(2) 0.0361(6) Uani d 1
H H22 1.1365 0.0193 1.2399 0.043 Uiso calc 1
C C23 0.9895(3) -0.00974(9) 1.1395(2) 0.0416(7) Uani d 1
H H23 1.0225 -0.0397 1.1336 0.050 Uiso calc 1
C C24 0.8739(3) -0.00123(8) 1.0852(2) 0.0399(7) Uani d 1
H H24 0.8268 -0.0256 1.0435 0.048 Uiso calc 1
C C25 0.8263(2) 0.04271(8) 1.0911(2) 0.0294(5) Uani d 1
H H25 0.7472 0.0485 1.0518 0.035 Uiso calc 1
C C26 0.40317(17) 0.12920(7) 0.91747(17) 0.0144(4) Uani d 1
C C27 0.43678(19) 0.11373(8) 1.03101(18) 0.0211(4) Uani d 1
H H27 0.5168 0.1076 1.0661 0.025 Uiso calc 1
C C28 0.3548(2) 0.10713(8) 1.0934(2) 0.0258(5) Uani d 1
H H28 0.3784 0.0962 1.1705 0.031 Uiso calc 1
C C29 0.2380(2) 0.11659(8) 1.0429(2) 0.0251(5) Uani d 1
H H29 0.1817 0.1122 1.0855 0.030 Uiso calc 1
C C30 0.20359(19) 0.13244(8) 0.9305(2) 0.0236(5) Uani d 1
H H30 0.1237 0.1393 0.8966 0.028 Uiso calc 1
C C31 0.28542(18) 0.13847(7) 0.86665(19) 0.0189(4) Uani d 1
H H31 0.2613 0.1488 0.7891 0.023 Uiso calc 1
C C32 0.45452(17) 0.17405(7) 0.72094(17) 0.0145(4) Uani d 1
C C33 0.45617(18) 0.22199(7) 0.74552(19) 0.0190(4) Uani d 1
H H33 0.4862 0.2326 0.8224 0.023 Uiso calc 1
C C34 0.41417(19) 0.25422(7) 0.6582(2) 0.0229(5) Uani d 1
H H34 0.4137 0.2867 0.6758 0.028 Uiso calc 1
C C35 0.37279(19) 0.23917(8) 0.5452(2) 0.0237(5) Uani d 1
H H35 0.3453 0.2613 0.4853 0.028 Uiso calc 1
C C36 0.37170(19) 0.19174(8) 0.52005(19) 0.0225(4) Uani d 1
H H36 0.3438 0.1814 0.4427 0.027 Uiso calc 1
C C37 0.41126(18) 0.15910(7) 0.60767(18) 0.0178(4) Uani d 1
H H37 0.4087 0.1266 0.5901 0.021 Uiso calc 1
C C38 0.51237(17) 0.07648(7) 0.77110(17) 0.0151(4) Uani d 1
C C39 0.4272(2) 0.04295(8) 0.7711(2) 0.0248(5) Uani d 1
H H39 0.3669 0.0495 0.8077 0.030 Uiso calc 1
C C40 0.4301(2) -0.00014(8) 0.7180(2) 0.0308(5) Uani d 1
H H40 0.3719 -0.0229 0.7187 0.037 Uiso calc 1
C C41 0.5173(2) -0.01007(7) 0.66374(19) 0.0252(5) Uani d 1
H H41 0.5186 -0.0395 0.6270 0.030 Uiso calc 1
C C42 0.60271(19) 0.02319(7) 0.66335(18) 0.0212(4) Uani d 1
H H42 0.6624 0.0166 0.6259 0.025 Uiso calc 1
C C43 0.60110(19) 0.06598(7) 0.71745(18) 0.0186(4) Uani d 1
H H43 0.6606 0.0884 0.7182 0.022 Uiso calc 1
N N1 0.88013(15) 0.17306(6) 0.64028(14) 0.0148(3) Uani d 1
H H1 0.8585 0.1958 0.5899 0.018 Uiso calc 1
N N2 0.74178(15) 0.20477(6) 0.71595(15) 0.0162(3) Uani d 1
H H2A 0.727(2) 0.2227(8) 0.6547(17) 0.019 Uiso d 1
H H2B 0.721(2) 0.2127(8) 0.7774(17) 0.019 Uiso d 1
N N3 1.18951(16) 0.05374(6) 0.49253(16) 0.0226(4) Uani d 1
O O1 1.25615(14) 0.07175(6) 0.44157(15) 0.0309(4) Uani d 1
O O2 1.18095(15) 0.01114(6) 0.50467(15) 0.0314(4) Uani d 1
S S1 0.86821(4) 0.13848(2) 0.84576(4) 0.01445(10) Uani d 1
Cl Cl1 0.73410(4) 0.24665(2) 0.97189(4) 0.01787(10) Uani d 1
Ag Ag1 0.70884(2) 0.15453(2) 0.95816(2) 0.01254(6) Uani d 1
P P1 0.51614(4) 0.13383(2) 0.83979(4) 0.01185(10) Uani d 1
P P2 0.82115(4) 0.13508(2) 1.15318(4) 0.01158(10) Uani d 1

loop_
_atom_site_aniso_label
_atom_site_aniso_U_11
_atom_site_aniso_U_22
_atom_site_aniso_U_33
_atom_site_aniso_U_12
_atom_site_aniso_U_13
_atom_site_aniso_U_23
C1 0.0103(9) 0.0120(9) 0.0179(9) -0.0021(7) 0.0045(7) -0.0016(7)
C2 0.0143(10) 0.0136(9) 0.0140(9) 0.0017(7) 0.0042(7) -0.0015(7)
C3 0.0171(11) 0.0123(9) 0.0214(10) -0.0012(7) 0.0072(8) -0.0011(7)
C4 0.0163(11) 0.0192(10) 0.0233(10) -0.0021(8) 0.0082(8) -0.0030(8)
C5 0.0146(10) 0.0176(10) 0.0202(10) 0.0040(8) 0.0049(8) -0.0038(8)
C6 0.0235(11) 0.0126(9) 0.0230(10) 0.0048(8) 0.0076(9) 0.0022(8)
C7 0.0222(11) 0.0156(10) 0.0214(10) 0.0022(8) 0.0113(8) 0.0022(8)
C8 0.0136(10) 0.0127(9) 0.0157(9) -0.0030(7) 0.0047(7) -0.0008(7)
C9 0.0188(11) 0.0146(10) 0.0213(10) 0.0012(8) 0.0068(8) 0.0018(8)
C10 0.0192(12) 0.0178(10) 0.0293(12) 0.0029(8) 0.0118(9) -0.0001(8)
C11 0.0185(11) 0.0180(10) 0.0234(10) -0.0045(8) 0.0113(8) -0.0033(8)
C12 0.0207(11) 0.0178(10) 0.0192(10) -0.0020(8) 0.0064(8) 0.0031(8)
C13 0.0140(10) 0.0152(9) 0.0208(10) 0.0011(7) 0.0052(8) 0.0019(8)
C14 0.0120(10) 0.0103(9) 0.0179(9) 0.0008(7) 0.0028(7) 0.0028(7)
C15 0.0173(10) 0.0130(9) 0.0192(10) 0.0013(7) 0.0056(8) 0.0005(7)
C16 0.0251(12) 0.0116(9) 0.0219(10) -0.0014(8) 0.0009(9) -0.0014(8)
C17 0.0177(11) 0.0165(10) 0.0289(11) -0.0052(8) -0.0020(9) 0.0039(8)
C18 0.0150(11) 0.0290(12) 0.0278(11) -0.0047(9) 0.0077(9) 0.0037(9)
C19 0.0136(10) 0.0227(11) 0.0215(10) -0.0018(8) 0.0050(8) -0.0021(8)
C20 0.0256(11) 0.0145(10) 0.0177(9) 0.0016(8) 0.0116(8) 0.0019(8)
C21 0.0290(12) 0.0211(11) 0.0218(10) 0.0117(9) 0.0105(9) 0.0064(8)
C22 0.0482(16) 0.0373(14) 0.0283(12) 0.0303(12) 0.0197(11) 0.0134(11)
C23 0.085(2) 0.0183(12) 0.0312(13) 0.0258(13) 0.0327(14) 0.0094(10)
C24 0.076(2) 0.0108(11) 0.0357(14) 0.0014(12) 0.0192(14) -0.0020(9)
C25 0.0399(15) 0.0176(11) 0.0316(12) -0.0019(10) 0.0110(11) -0.0044(9)
C26 0.0130(10) 0.0102(9) 0.0215(10) -0.0009(7) 0.0072(8) -0.0034(7)
C27 0.0159(11) 0.0244(11) 0.0234(10) 0.0003(8) 0.0061(8) 0.0003(8)
C28 0.0268(12) 0.0283(12) 0.0262(11) -0.0029(9) 0.0137(9) 0.0009(9)
C29 0.0224(12) 0.0209(11) 0.0390(13) -0.0035(9) 0.0208(10) -0.0038(9)
C30 0.0125(11) 0.0210(11) 0.0400(13) -0.0005(8) 0.0115(9) -0.0033(9)
C31 0.0152(10) 0.0157(10) 0.0255(10) 0.0003(8) 0.0049(8) -0.0028(8)
C32 0.0082(9) 0.0146(9) 0.0218(10) -0.0002(7) 0.0056(7) 0.0013(7)
C33 0.0131(10) 0.0168(10) 0.0262(10) 0.0000(8) 0.0034(8) 0.0000(8)
C34 0.0152(11) 0.0150(10) 0.0380(12) 0.0000(8) 0.0059(9) 0.0027(9)
C35 0.0147(11) 0.0254(11) 0.0299(11) 0.0012(8) 0.0041(9) 0.0124(9)
C36 0.0159(11) 0.0321(12) 0.0201(10) -0.0002(9) 0.0054(8) 0.0043(9)
C37 0.0121(10) 0.0200(10) 0.0224(10) -0.0012(7) 0.0064(8) -0.0004(8)
C38 0.0147(10) 0.0120(9) 0.0177(9) 0.0017(7) 0.0027(8) 0.0005(7)
C39 0.0241(12) 0.0201(11) 0.0333(12) -0.0063(9) 0.0131(10) -0.0074(9)
C40 0.0374(14) 0.0161(11) 0.0423(14) -0.0132(10) 0.0165(11) -0.0091(10)
C41 0.0345(13) 0.0134(10) 0.0283(11) -0.0011(9) 0.0089(10) -0.0050(8)
C42 0.0228(11) 0.0169(10) 0.0252(10) 0.0034(8) 0.0088(9) -0.0027(8)
C43 0.0185(11) 0.0142(10) 0.0242(10) -0.0020(8) 0.0073(8) -0.0027(8)
N1 0.0176(9) 0.0113(8) 0.0181(8) 0.0044(6) 0.0091(7) 0.0038(6)
N2 0.0171(9) 0.0159(8) 0.0181(8) 0.0049(6) 0.0090(7) 0.0037(7)
N3 0.0205(10) 0.0211(9) 0.0262(9) 0.0052(7) 0.0063(8) -0.0058(7)
O1 0.0248(9) 0.0320(9) 0.0425(10) 0.0001(7) 0.0205(8) -0.0101(7)
O2 0.0366(10) 0.0196(8) 0.0410(10) 0.0112(7) 0.0158(8) -0.0010(7)
S1 0.0120(2) 0.0160(2) 0.0164(2) 0.00335(17) 0.00569(17) 0.00330(17)
Cl1 0.0236(3) 0.0121(2) 0.0184(2) -0.00173(17) 0.00615(18) -0.00192(16)
Ag1 0.00999(9) 0.01314(8) 0.01461(8) -0.00147(4) 0.00338(6) 0.00063(5)
P1 0.0085(2) 0.0110(2) 0.0165(2) -0.00051(16) 0.00401(18) -0.00144(17)
P2 0.0108(2) 0.0098(2) 0.0145(2) -0.00040(17) 0.00404(18) 0.00016(17)

loop_
_atom_type_symbol
_atom_type_description
_atom_type_scat_dispersion_real
_atom_type_scat_dispersion_imag
_atom_type_scat_source
C C 0.0181 0.0091 'International Tables Vol C Tables 4.2.6.8 and 6.1.1.4'
H H 0.0000 0.0000 'International Tables Vol C Tables 4.2.6.8 and 6.1.1.4'
N N 0.0311 0.0180 'International Tables Vol C Tables 4.2.6.8 and 6.1.1.4'
O O 0.0492 0.0322 'International Tables Vol C Tables 4.2.6.8 and 6.1.1.4'
S S 0.3331 0.5567 'International Tables Vol C Tables 4.2.6.8 and 6.1.1.4'
Cl Cl 0.3639 0.7018 'International Tables Vol C Tables 4.2.6.8 and 6.1.1.4'
Ag Ag 0.1306 4.2820 'International Tables Vol C Tables 4.2.6.8 and 6.1.1.4'
P P 0.2955 0.4335 'International Tables Vol C Tables 4.2.6.8 and 6.1.1.4'

loop_
_geom_angle_atom_site_label_1
_geom_angle_atom_site_label_2
_geom_angle_atom_site_label_3
_geom_angle
N2 C1 N1 114.37(17)
N2 C1 S1 121.88(15)
N1 C1 S1 123.74(15)
C3 C2 C7 119.50(18)
C3 C2 N1 116.00(17)
C7 C2 N1 124.28(18)
C4 C3 C2 120.63(19)
C4 C3 H3 119.7
C2 C3 H3 119.7
C3 C4 C5 118.92(19)
C3 C4 H4 120.5
C5 C4 H4 120.5
C4 C5 C6 121.62(19)
C4 C5 N3 119.05(19)
C6 C5 N3 119.31(18)
C7 C6 C5 119.18(19)
C7 C6 H6 120.4
C5 C6 H6 120.4
C6 C7 C2 120.08(19)
C6 C7 H7 120.0
C2 C7 H7 120.0
C9 C8 C13 119.44(18)
C9 C8 P2 117.84(15)
C13 C8 P2 122.70(15)
C8 C9 C10 120.44(19)
C8 C9 H9 119.8
C10 C9 H9 119.8
C11 C10 C9 119.8(2)
C11 C10 H10 120.1
C9 C10 H10 120.1
C10 C11 C12 120.00(19)
C10 C11 H11 120.0
C12 C11 H11 120.0
C11 C12 C13 120.40(19)
C11 C12 H12 119.8
C13 C12 H12 119.8
C12 C13 C8 119.86(19)
C12 C13 H13 120.1
C8 C13 H13 120.1
C15 C14 C19 118.90(18)
C15 C14 P2 122.60(15)
C19 C14 P2 118.24(15)
C14 C15 C16 120.11(19)
C14 C15 H15 119.9
C16 C15 H15 119.9
C17 C16 C15 120.3(2)
C17 C16 H16 119.9
C15 C16 H16 119.9
C16 C17 C18 119.86(19)
C16 C17 H17 120.1
C18 C17 H17 120.1
C19 C18 C17 120.0(2)
C19 C18 H18 120.0
C17 C18 H18 120.0
C18 C19 C14 120.8(2)
C18 C19 H19 119.6
C14 C19 H19 119.6
C25 C20 C21 119.2(2)
C25 C20 P2 116.29(17)
C21 C20 P2 124.46(17)
C22 C21 C20 119.3(2)
C22 C21 H21 120.3
C20 C21 H21 120.3
C23 C22 C21 120.8(3)
C23 C22 H22 119.6
C21 C22 H22 119.6
C22 C23 C24 119.8(2)
C22 C23 H23 120.1
C24 C23 H23 120.1
C23 C24 C25 120.3(3)
C23 C24 H24 119.9
C25 C24 H24 119.9
C24 C25 C20 120.5(3)
C24 C25 H25 119.7
C20 C25 H25 119.7
C27 C26 C31 119.35(19)
C27 C26 P1 117.57(15)
C31 C26 P1 123.02(16)
C28 C27 C26 120.7(2)
C28 C27 H27 119.6
C26 C27 H27 119.6
C27 C28 C29 119.8(2)
C27 C28 H28 120.1
C29 C28 H28 120.1
C30 C29 C28 120.1(2)
C30 C29 H29 120.0
C28 C29 H29 120.0
C29 C30 C31 120.4(2)
C29 C30 H30 119.8
C31 C30 H30 119.8
C30 C31 C26 119.6(2)
C30 C31 H31 120.2
C26 C31 H31 120.2
C37 C32 C33 119.18(19)
C37 C32 P1 122.97(15)
C33 C32 P1 117.79(15)
C34 C33 C32 120.3(2)
C34 C33 H33 119.8
C32 C33 H33 119.8
C33 C34 C35 120.2(2)
C33 C34 H34 119.9
C35 C34 H34 119.9
C36 C35 C34 119.7(2)
C36 C35 H35 120.1
C34 C35 H35 120.1
C35 C36 C37 120.3(2)
C35 C36 H36 119.8
C37 C36 H36 119.8
C32 C37 C36 120.2(2)
C32 C37 H37 119.9
C36 C37 H37 119.9
C39 C38 C43 118.99(18)
C39 C38 P1 123.24(16)
C43 C38 P1 117.76(15)
C40 C39 C38 120.3(2)
C40 C39 H39 119.9
C38 C39 H39 119.9
C41 C40 C39 120.4(2)
C41 C40 H40 119.8
C39 C40 H40 119.8
C40 C41 C42 119.7(2)
C40 C41 H41 120.2
C42 C41 H41 120.2
C43 C42 C41 120.1(2)
C43 C42 H42 119.9
C41 C42 H42 119.9
C42 C43 C38 120.50(19)
C42 C43 H43 119.7
C38 C43 H43 119.7
C1 N1 C2 130.59(17)
C1 N1 H1 114.7
C2 N1 H1 114.7
C1 N2 H2A 117.7(16)
C1 N2 H2B 117.4(16)
H2A N2 H2B 122(2)
O1 N3 O2 123.66(18)
O1 N3 C5 118.22(18)
O2 N3 C5 118.10(18)
C1 S1 Ag1 103.88(7)
P1 Ag1 P2 134.741(17)
P1 Ag1 S1 110.349(16)
P2 Ag1 S1 99.654(16)
P1 Ag1 Cl1 110.591(16)
P2 Ag1 Cl1 98.075(15)
S1 Ag1 Cl1 96.894(15)
C26 P1 C38 103.36(9)
C26 P1 C32 104.31(9)
C38 P1 C32 104.41(9)
C26 P1 Ag1 114.88(7)
C38 P1 Ag1 113.04(7)
C32 P1 Ag1 115.51(6)
C14 P2 C20 105.80(9)
C14 P2 C8 105.29(9)
C20 P2 C8 104.31(9)
C14 P2 Ag1 110.44(6)
C20 P2 Ag1 110.21(7)
C8 P2 Ag1 119.78(7)

loop_
_geom_bond_atom_site_label_1
_geom_bond_atom_site_label_2
_geom_bond_distance
C1 N2 1.333(3)
C1 N1 1.356(2)
C1 S1 1.698(2)
C2 C3 1.396(3)
C2 C7 1.397(3)
C2 N1 1.403(2)
C3 C4 1.381(3)
C3 H3 0.9500
C4 C5 1.384(3)
C4 H4 0.9500
C5 C6 1.388(3)
C5 N3 1.465(3)
C6 C7 1.384(3)
C6 H6 0.9500
C7 H7 0.9500
C8 C9 1.390(3)
C8 C13 1.395(3)
C8 P2 1.824(2)
C9 C10 1.391(3)
C9 H9 0.9500
C10 C11 1.385(3)
C10 H10 0.9500
C11 C12 1.385(3)
C11 H11 0.9500
C12 C13 1.389(3)
C12 H12 0.9500
C13 H13 0.9500
C14 C15 1.392(3)
C14 C19 1.396(3)
C14 P2 1.823(2)
C15 C16 1.395(3)
C15 H15 0.9500
C16 C17 1.381(3)
C16 H16 0.9500
C17 C18 1.389(3)
C17 H17 0.9500
C18 C19 1.381(3)
C18 H18 0.9500
C19 H19 0.9500
C20 C25 1.394(3)
C20 C21 1.398(3)
C20 P2 1.824(2)
C21 C22 1.397(3)
C21 H21 0.9500
C22 C23 1.379(4)
C22 H22 0.9500
C23 C24 1.379(4)
C23 H23 0.9500
C24 C25 1.384(3)
C24 H24 0.9500
C25 H25 0.9500
C26 C27 1.392(3)
C26 C31 1.398(3)
C26 P1 1.825(2)
C27 C28 1.386(3)
C27 H27 0.9500
C28 C29 1.387(3)
C28 H28 0.9500
C29 C30 1.384(3)
C29 H29 0.9500
C30 C31 1.394(3)
C30 H30 0.9500
C31 H31 0.9500
C32 C37 1.393(3)
C32 C33 1.398(3)
C32 P1 1.831(2)
C33 C34 1.388(3)
C33 H33 0.9500
C34 C35 1.389(3)
C34 H34 0.9500
C35 C36 1.385(3)
C35 H35 0.9500
C36 C37 1.393(3)
C36 H36 0.9500
C37 H37 0.9500
C38 C39 1.391(3)
C38 C43 1.401(3)
C38 P1 1.827(2)
C39 C40 1.389(3)
C39 H39 0.9500
C40 C41 1.387(3)
C40 H40 0.9500
C41 C42 1.388(3)
C41 H41 0.9500
C42 C43 1.385(3)
C42 H42 0.9500
C43 H43 0.9500
N1 H1 0.8800
N2 H2A 0.877(16)
N2 H2B 0.870(16)
N3 O1 1.230(3)
N3 O2 1.231(2)
S1 Ag1 2.6316(5)
Cl1 Ag1 2.6435(5)
Ag1 P1 2.4330(5)
Ag1 P2 2.4440(5)

loop_
_geom_hbond_atom_site_label_D
_geom_hbond_atom_site_label_H
_geom_hbond_atom_site_label_A
_geom_hbond_site_symmetry_A
_geom_hbond_distance_DH
_geom_hbond_distance_HA
_geom_hbond_distance_DA
_geom_hbond_angle_DHA
N1 H1 Cl1 4_565 0.88 2.41 3.2454(17) 159.0
N2 H2A Cl1 4_565 0.877(16) 2.388(18) 3.2257(18) 160(2)
N2 H2B Cl1 . 0.870(16) 2.498(18) 3.3247(18) 159(2)
C12 H12 O2 3_757 0.95 2.5947 3.272(3) 128.53

loop_
_geom_torsion_atom_site_label_1
_geom_torsion_atom_site_label_2
_geom_torsion_atom_site_label_3
_geom_torsion_atom_site_label_4
_geom_torsion
C7 C2 C3 C4 2.9(3)
N1 C2 C3 C4 -171.96(18)
C2 C3 C4 C5 -1.4(3)
C3 C4 C5 C6 -1.0(3)
C3 C4 C5 N3 177.66(18)
C4 C5 C6 C7 1.7(3)
N3 C5 C6 C7 -176.90(19)
C5 C6 C7 C2 -0.1(3)
C3 C2 C7 C6 -2.1(3)
N1 C2 C7 C6 172.30(19)
C13 C8 C9 C10 0.6(3)
P2 C8 C9 C10 179.24(16)
C8 C9 C10 C11 -1.4(3)
C9 C10 C11 C12 0.7(3)
C10 C11 C12 C13 0.8(3)
C11 C12 C13 C8 -1.5(3)
C9 C8 C13 C12 0.8(3)
P2 C8 C13 C12 -177.71(15)
C19 C14 C15 C16 -1.9(3)
P2 C14 C15 C16 -175.92(15)
C14 C15 C16 C17 -0.5(3)
C15 C16 C17 C18 1.7(3)
C16 C17 C18 C19 -0.6(3)
C17 C18 C19 C14 -1.8(3)
C15 C14 C19 C18 3.1(3)
P2 C14 C19 C18 177.33(17)
C25 C20 C21 C22 1.1(3)
P2 C20 C21 C22 -177.62(17)
C20 C21 C22 C23 -1.0(3)
C21 C22 C23 C24 -0.3(4)
C22 C23 C24 C25 1.6(4)
C23 C24 C25 C20 -1.6(4)
C21 C20 C25 C24 0.2(3)
P2 C20 C25 C24 179.03(19)
C31 C26 C27 C28 0.5(3)
P1 C26 C27 C28 -176.77(17)
C26 C27 C28 C29 -0.8(3)
C27 C28 C29 C30 0.2(3)
C28 C29 C30 C31 0.8(3)
C29 C30 C31 C26 -1.1(3)
C27 C26 C31 C30 0.5(3)
P1 C26 C31 C30 177.59(16)
C37 C32 C33 C34 0.6(3)
P1 C32 C33 C34 177.89(16)
C32 C33 C34 C35 -1.6(3)
C33 C34 C35 C36 1.1(3)
C34 C35 C36 C37 0.4(3)
C33 C32 C37 C36 0.9(3)
P1 C32 C37 C36 -176.27(16)
C35 C36 C37 C32 -1.4(3)
C43 C38 C39 C40 -0.4(3)
P1 C38 C39 C40 -179.50(19)
C38 C39 C40 C41 -0.4(4)
C39 C40 C41 C42 0.4(4)
C40 C41 C42 C43 0.4(3)
C41 C42 C43 C38 -1.2(3)
C39 C38 C43 C42 1.2(3)
P1 C38 C43 C42 -179.65(16)
N2 C1 N1 C2 -171.97(19)
S1 C1 N1 C2 9.2(3)
C3 C2 N1 C1 -153.6(2)
C7 C2 N1 C1 31.8(3)
C4 C5 N3 O1 7.4(3)
C6 C5 N3 O1 -173.91(19)
C4 C5 N3 O2 -171.0(2)
C6 C5 N3 O2 7.7(3)
N2 C1 S1 Ag1 7.68(17)
N1 C1 S1 Ag1 -173.58(15)
C27 C26 P1 C38 91.38(17)
C31 C26 P1 C38 -85.81(18)
C27 C26 P1 C32 -159.69(16)
C31 C26 P1 C32 23.13(19)
C27 C26 P1 Ag1 -32.24(18)
C31 C26 P1 Ag1 150.58(15)
C39 C38 P1 C26 8.1(2)
C43 C38 P1 C26 -170.92(16)
C39 C38 P1 C32 -100.71(19)
C43 C38 P1 C32 80.22(17)
C39 C38 P1 Ag1 132.96(17)
C43 C38 P1 Ag1 -46.11(17)
C37 C32 P1 C26 -104.98(18)
C33 C32 P1 C26 77.84(17)
C37 C32 P1 C38 3.18(19)
C33 C32 P1 C38 -174.00(16)
C37 C32 P1 Ag1 127.96(16)
C33 C32 P1 Ag1 -49.22(17)
C15 C14 P2 C20 -126.80(16)
C19 C14 P2 C20 59.16(17)
C15 C14 P2 C8 -16.70(18)
C19 C14 P2 C8 169.26(16)
C15 C14 P2 Ag1 113.94(15)
C19 C14 P2 Ag1 -60.09(16)
C25 C20 P2 C14 -163.63(17)
C21 C20 P2 C14 15.1(2)
C25 C20 P2 C8 85.58(18)
C21 C20 P2 C8 -95.71(19)
C25 C20 P2 Ag1 -44.22(18)
C21 C20 P2 Ag1 134.49(16)
C9 C8 P2 C14 92.78(17)
C13 C8 P2 C14 -88.67(17)
C9 C8 P2 C20 -156.06(16)
C13 C8 P2 C20 22.50(19)
C9 C8 P2 Ag1 -32.22(18)
C13 C8 P2 Ag1 146.34(14)

_cod_database_fobs_code 2242169
